data_7211665
loop_
_publ_author_name
'Das, Madhab C.'
'Ghosh, Sujit K.'
'Bharadwaj, Parimal K.'

_publ_section_title
;
 Diversity of binding of sulfate and nitrate anions with laterally
 asymmetric aza cryptands
;
_journal_issue 2
_journal_name_full CrystEngComm
_journal_page_first 413
_journal_paper_doi 10.1039/b912264h
_journal_volume 12
_journal_year 2010
_chemical_formula_moiety 'C33 H57 N9 O17'
_chemical_formula_sum 'C33 H57 N9 O17'
_chemical_formula_weight 851.88
_chemical_name_systematic
;
?
;
_space_group_IT_number 14
_symmetry_cell_setting monoclinic
_symmetry_space_group_name_Hall '-P 2ybc'
_symmetry_space_group_name_H-M 'P 1 21/c 1'
_atom_sites_solution_hydrogens geom
_atom_sites_solution_primary direct
_atom_sites_solution_secondary difmap
_audit_creation_method SHELXL-97
_cell_angle_alpha 90.00
_cell_angle_beta 93.330(5)
_cell_angle_gamma 90.00
_cell_formula_units_Z 8
_cell_length_a 16.091(4)
_cell_length_b 25.497(6)
_cell_length_c 19.744(5)
_cell_measurement_temperature 100(1)
_cell_measurement_theta_max 28.4
_cell_measurement_theta_min 2.0
_cell_volume 8087(3)
_computing_cell_refinement 'SAINT 6.45 ( Bruker, 2003)'
_computing_data_collection 'SMART 5.628 (Bruker, 2003)'
_computing_data_reduction 'SAINT 6.45 (Bruker, 2003)'
_computing_molecular_graphics 'Diamond 2.1e'
_computing_structure_refinement 'SHELXL-97 (Sheldrick, 1997)'
_computing_structure_solution SIR-97
_diffrn_ambient_temperature 100(1)
_diffrn_measured_fraction_theta_full 0.993
_diffrn_measured_fraction_theta_max 0.993
_diffrn_measurement_device_type 'Bruker SMART APEX'
_diffrn_measurement_method /w-scans
_diffrn_radiation_monochromator graphite
_diffrn_radiation_source 'fine-focus sealed tube'
_diffrn_radiation_type MoK\a
_diffrn_radiation_wavelength 0.71069
_diffrn_reflns_av_R_equivalents 0.0577
_diffrn_reflns_av_sigmaI/netI 0.0646
_diffrn_reflns_limit_h_max 21
_diffrn_reflns_limit_h_min -16
_diffrn_reflns_limit_k_max 32
_diffrn_reflns_limit_k_min -34
_diffrn_reflns_limit_l_max 15
_diffrn_reflns_limit_l_min -26
_diffrn_reflns_number 53515
_diffrn_reflns_theta_full 28.36
_diffrn_reflns_theta_max 28.36
_diffrn_reflns_theta_min 2.04
_exptl_absorpt_coefficient_mu 0.113
_exptl_absorpt_correction_T_max 0.9821
_exptl_absorpt_correction_T_min 0.9788
_exptl_absorpt_correction_type empirical
_exptl_absorpt_process_details 'SADABS 2.10 (Bruker 2003)'
_exptl_crystal_colour Colorless
_exptl_crystal_density_diffrn 1.399
_exptl_crystal_density_method 'not measured'
_exptl_crystal_description Block
_exptl_crystal_F_000 3632
_exptl_crystal_size_max 0.19
_exptl_crystal_size_mid 0.18
_exptl_crystal_size_min 0.16
_refine_diff_density_max 0.766
_refine_diff_density_min -0.481
_refine_diff_density_rms 0.148
_refine_ls_extinction_method none
_refine_ls_goodness_of_fit_ref 1.108
_refine_ls_hydrogen_treatment constr
_refine_ls_matrix_type full
_refine_ls_number_parameters 1051
_refine_ls_number_reflns 20086
_refine_ls_number_restraints 0
_refine_ls_restrained_S_all 1.108
_refine_ls_R_factor_all 0.1139
_refine_ls_R_factor_gt 0.0767
_refine_ls_shift/su_max 0.001
_refine_ls_shift/su_mean 0.000
_refine_ls_structure_factor_coef Fsqd
_refine_ls_weighting_details 'calc w=1/[\s^2^(Fo^2^)+(0.2000P)^2^+0.0000P] where P=(Fo^2^+2Fc^2^)/3'
_refine_ls_weighting_scheme calc
_refine_ls_wR_factor_gt 0.1643
_refine_ls_wR_factor_ref 0.2333
_reflns_number_gt 12154
_reflns_number_total 20086
_reflns_threshold_expression >2sigma(I)
_cod_data_source_file b912264h.txt
_cod_data_source_block complex3
_cod_depositor_comments
;
The following automatic conversions were performed:

'_symmetry_cell_setting' value 'Monoclinic' changed to 'monoclinic'
according to /home/saulius/struct/CIF-dictionaries/cif_core.dic
dictionary named 'cif_core.dic' version 2.4.2 from 2011-04-26.

Automatic conversion script
Id: cif_fix_values 1891 2012-01-12 08:04:46Z andrius 
;
_cod_original_sg_symbol_H-M 'P 21/c'
_cod_database_code 7211665

loop_
_symmetry_equiv_pos_as_xyz
'x, y, z'
'-x, y+1/2, -z+1/2'
'-x, -y, -z'
'x, -y-1/2, z-1/2'

loop_
_atom_site_label
_atom_site_type_symbol
_atom_site_fract_x
_atom_site_fract_y
_atom_site_fract_z
_atom_site_U_iso_or_equiv
_atom_site_adp_type
_atom_site_occupancy
_atom_site_symmetry_multiplicity
_atom_site_calc_flag
_atom_site_refinement_flags
O1 O 0.3997(2) 0.34097(13) -0.2178(2) 0.0265(8) Uani 1 1 d .
O2 O 0.3362(2) 0.33561(14) -0.0159(2) 0.0303(9) Uani 1 1 d .
O3 O 0.5739(2) 0.34452(15) -0.0619(2) 0.0302(9) Uani 1 1 d .
O4 O 0.9181(3) 0.15820(14) 0.0410(2) 0.0309(9) Uani 1 1 d .
O5 O 0.8517(2) 0.17808(14) 0.2355(2) 0.0279(9) Uani 1 1 d .
O6 O 1.0903(3) 0.18629(16) 0.1888(2) 0.0333(9) Uani 1 1 d .
O7 O 0.3793(2) 0.18343(14) -0.1313(2) 0.0256(8) Uani 1 1 d .
O8 O 0.5116(2) 0.18995(14) -0.14612(19) 0.0247(8) Uani 1 1 d .
O9 O 0.4688(2) 0.18535(14) -0.04461(19) 0.0252(8) Uani 1 1 d .
O10 O 0.8565(2) 0.32167(14) 0.1040(2) 0.0261(8) Uani 1 1 d .
O11 O 0.9882(2) 0.32668(15) 0.0883(2) 0.0265(8) Uani 1 1 d .
O12 O 0.9450(2) 0.33806(15) 0.1891(2) 0.0272(9) Uani 1 1 d .
O13 O 1.0101(2) 0.39070(16) -0.1266(2) 0.0322(9) Uani 1 1 d .
O14 O 1.0885(2) 0.41034(15) -0.0375(2) 0.0310(9) Uani 1 1 d .
O15 O 1.1408(2) 0.40688(15) -0.1360(2) 0.0302(9) Uani 1 1 d .
O16 O 0.2967(3) -0.00975(17) -0.4556(2) 0.0425(11) Uani 1 1 d .
O17 O 0.2535(4) -0.0264(2) -0.3552(3) 0.0675(17) Uani 1 1 d .
O18 O 0.2949(3) 0.05050(17) -0.3800(3) 0.0481(13) Uani 1 1 d .
O19 O 0.5037(3) 0.05752(18) -0.3648(3) 0.0428(12) Uani 1 1 d .
O20 O 0.6329(2) 0.04846(15) -0.3884(2) 0.0356(9) Uani 1 1 d .
O21 O 0.5976(2) 0.10663(14) -0.3151(2) 0.0256(8) Uani 1 1 d .
O22 O 0.6650(3) 0.00783(19) -0.2081(2) 0.0452(12) Uani 1 1 d .
O23 O 0.7616(3) -0.0483(2) -0.2083(3) 0.0457(16) Uani 1 1 d .
O24 O 0.7185(4) -0.0208(3) -0.1128(3) 0.0507(19) Uani 1 1 d .
O25 O 0.9655(5) 0.0277(4) -0.1952(3) 0.052(3) Uani 1 1 d .
O26 O 0.9945(4) 0.0349(3) -0.0882(3) 0.051(3) Uani 1 1 d .
O27 O 0.8810(10) 0.0569(5) -0.1298(11) 0.039(10) Uani 1 1 d .
O28 O 0.3750(5) -0.0782(3) -0.1799(4) 0.093(2) Uani 1 1 d .
O29 O 0.4375(5) -0.0934(3) -0.0869(4) 0.046 Uani 1 1 d .
O30 O 0.3066(4) -0.0860(2) -0.0894(3) 0.046(2) Uani 1 1 d .
OW1 O 1.1753(4) 0.0758(3) -0.0732(4) 0.043(3) Uani 1 1 d .
OW2 O 1.1299(5) 0.0323(4) 0.0435(4) 0.041(4) Uani 1 1 d .
OW3 O 1.1232(10) 0.0704(7) -0.2091(8) 0.067(7) Uani 1 1 d .
OW4 O 1.2453(10) -0.0016(5) -0.2230(5) 0.043(10) Uani 1 1 d .
N1 N 0.4662(3) 0.06989(17) -0.1126(2) 0.0245(10) Uani 1 1 d .
H1 H 0.4648 0.1056 -0.1113 0.029 Uiso 1 1 calc R
N2 N 0.4266(3) 0.40548(17) -0.0982(2) 0.0280(10) Uani 1 1 d .
N3 N 0.3197(3) 0.12177(16) -0.0246(2) 0.0226(9) Uani 1 1 d .
H3D H 0.3418 0.1431 -0.0551 0.027 Uiso 1 1 calc R
H3C H 0.2699 0.1108 -0.0424 0.027 Uiso 1 1 calc R
N4 N 0.4418(3) 0.13198(16) -0.2563(2) 0.0216(9) Uani 1 1 d .
H4A H 0.4578 0.1517 -0.2200 0.026 Uiso 1 1 calc R
H4B H 0.4876 0.1244 -0.2785 0.026 Uiso 1 1 calc R
N5 N 0.6215(3) 0.13242(17) -0.0425(2) 0.0261(10) Uani 1 1 d .
H5A H 0.5728 0.1496 -0.0492 0.031 Uiso 1 1 calc R
H5B H 0.6253 0.1214 0.0009 0.031 Uiso 1 1 calc R
N6 N 0.9592(3) 0.10899(17) 0.1664(2) 0.0285(11) Uani 1 1 d .
N7 N 0.9102(3) 0.44217(16) 0.1010(2) 0.0222(9) Uani 1 1 d .
H7A H 0.9160 0.4071 0.1086 0.027 Uiso 1 1 calc R
N8 N 0.7779(3) 0.38698(16) 0.1975(2) 0.0237(10) Uani 1 1 d .
H8A H 0.7241 0.3894 0.1825 0.028 Uiso 1 1 calc R
H8B H 0.8040 0.3667 0.1681 0.028 Uiso 1 1 calc R
N9 N 0.9027(3) 0.36449(16) -0.0293(2) 0.0236(10) Uani 1 1 d .
H9A H 0.9452 0.3736 -0.0545 0.028 Uiso 1 1 calc R
H9B H 0.9244 0.3510 0.0100 0.028 Uiso 1 1 calc R
N10 N 1.0810(3) 0.40251(18) 0.1821(2) 0.0259(10) Uani 1 1 d .
H10C H 1.0360 0.3816 0.1828 0.031 Uiso 1 1 calc R
H10D H 1.0877 0.4183 0.2228 0.031 Uiso 1 1 calc R
N11 N 0.4531(3) 0.18677(16) -0.1070(2) 0.0210(9) Uani 1 1 d .
N12 N 0.9294(3) 0.32768(16) 0.1274(2) 0.0190(9) Uani 1 1 d .
N13 N 1.0815(3) 0.40263(16) -0.1002(2) 0.0239(10) Uani 1 1 d .
N14 N 0.2836(3) 0.00444(19) -0.3976(3) 0.0320(11) Uani 1 1 d .
N15 N 0.5779(3) 0.06999(17) -0.3564(2) 0.0246(10) Uani 1 1 d .
N16 N 0.7168(3) -0.01988(18) -0.1754(3) 0.0271(10) Uani 1 1 d .
N17 N 0.3791(5) -0.0878(3) -0.1145(4) 0.039 Uani 1 1 d .
N18 N 0.9598(10) 0.0431(4) -0.1390(5) 0.03(3) Uani 1 1 d .
C1 C 0.4647(3) 0.0518(2) -0.1839(3) 0.0252(11) Uani 1 1 d .
H1A H 0.4494 0.0150 -0.1854 0.030 Uiso 1 1 calc R
H1B H 0.5205 0.0547 -0.1998 0.030 Uiso 1 1 calc R
C2 C 0.4052(3) 0.0820(2) -0.2321(3) 0.0249(11) Uani 1 1 d .
H2A H 0.3899 0.0600 -0.2710 0.030 Uiso 1 1 calc R
H2B H 0.3549 0.0899 -0.2093 0.030 Uiso 1 1 calc R
C3 C 0.3840(3) 0.1631(2) -0.3017(3) 0.0268(12) Uani 1 1 d .
H3A H 0.3294 0.1636 -0.2833 0.032 Uiso 1 1 calc R
H3B H 0.3787 0.1465 -0.3459 0.032 Uiso 1 1 calc R
C4 C 0.4143(3) 0.2186(2) -0.3093(3) 0.0252(11) Uani 1 1 d .
C5 C 0.4662(3) 0.2324(2) -0.3613(3) 0.0288(12) Uani 1 1 d .
H5 H 0.4829 0.2070 -0.3915 0.035 Uiso 1 1 calc R
C6 C 0.4923(4) 0.2831(3) -0.3673(3) 0.0325(13) Uani 1 1 d .
H6 H 0.5245 0.2923 -0.4031 0.039 Uiso 1 1 calc R
C7 C 0.4712(3) 0.3220(2) -0.3201(3) 0.0271(12) Uani 1 1 d .
H7 H 0.4898 0.3563 -0.3240 0.032 Uiso 1 1 calc R
C8 C 0.4220(3) 0.3076(2) -0.2681(3) 0.0231(11) Uani 1 1 d .
C9 C 0.3924(3) 0.2564(2) -0.2635(3) 0.0240(11) Uani 1 1 d .
H9 H 0.3577 0.2476 -0.2292 0.029 Uiso 1 1 calc R
C10 C 0.4209(4) 0.3949(2) -0.2242(3) 0.0326(13) Uani 1 1 d .
H10A H 0.3970 0.4088 -0.2667 0.039 Uiso 1 1 calc R
H10B H 0.4809 0.3989 -0.2235 0.039 Uiso 1 1 calc R
C11 C 0.3868(4) 0.4234(2) -0.1656(3) 0.0344(14) Uani 1 1 d .
H11A H 0.3272 0.4177 -0.1659 0.041 Uiso 1 1 calc R
H11B H 0.3963 0.4607 -0.1707 0.041 Uiso 1 1 calc R
C12 C 0.3939(3) 0.04839(19) -0.0796(3) 0.0257(12) Uani 1 1 d .
H12A H 0.4036 0.0114 -0.0707 0.031 Uiso 1 1 calc R
H12B H 0.3453 0.0512 -0.1109 0.031 Uiso 1 1 calc R
C13 C 0.3751(3) 0.0754(2) -0.0136(3) 0.0275(12) Uani 1 1 d .
H13A H 0.3488 0.0505 0.0155 0.033 Uiso 1 1 calc R
H13B H 0.4270 0.0865 0.0095 0.033 Uiso 1 1 calc R
C14 C 0.3064(4) 0.1523(2) 0.0381(3) 0.0256(11) Uani 1 1 d .
H14A H 0.3596 0.1580 0.0627 0.031 Uiso 1 1 calc R
H14B H 0.2714 0.1323 0.0670 0.031 Uiso 1 1 calc R
C15 C 0.2662(3) 0.2043(2) 0.0221(3) 0.0262(12) Uani 1 1 d .
C16 C 0.1798(4) 0.2104(2) 0.0182(3) 0.0305(13) Uani 1 1 d .
H16 H 0.1455 0.1820 0.0263 0.037 Uiso 1 1 calc R
C17 C 0.1456(4) 0.2589(2) 0.0021(3) 0.0318(13) Uani 1 1 d .
H17 H 0.0880 0.2625 -0.0015 0.038 Uiso 1 1 calc R
C18 C 0.1947(3) 0.3016(2) -0.0086(3) 0.0284(12) Uani 1 1 d .
H18 H 0.1706 0.3341 -0.0182 0.034 Uiso 1 1 calc R
C19 C 0.2809(3) 0.2960(2) -0.0052(3) 0.0253(11) Uani 1 1 d .
C20 C 0.3163(3) 0.2480(2) 0.0103(3) 0.0240(11) Uani 1 1 d .
H20 H 0.3739 0.2445 0.0130 0.029 Uiso 1 1 calc R
C21 C 0.3028(4) 0.3863(2) -0.0324(3) 0.0322(13) Uani 1 1 d .
H21A H 0.2696 0.3988 0.0038 0.039 Uiso 1 1 calc R
H21B H 0.2676 0.3846 -0.0739 0.039 Uiso 1 1 calc R
C22 C 0.3736(4) 0.4218(2) -0.0410(3) 0.0323(13) Uani 1 1 d .
H22A H 0.4081 0.4229 0.0009 0.039 Uiso 1 1 calc R
H22B H 0.3527 0.4570 -0.0499 0.039 Uiso 1 1 calc R
C23 C 0.5435(3) 0.0507(2) -0.0774(3) 0.0281(12) Uani 1 1 d .
H23A H 0.5549 0.0156 -0.0935 0.034 Uiso 1 1 calc R
H23B H 0.5352 0.0484 -0.0292 0.034 Uiso 1 1 calc R
C24 C 0.6206(3) 0.0858(2) -0.0879(3) 0.0277(12) Uani 1 1 d .
H24A H 0.6710 0.0656 -0.0785 0.033 Uiso 1 1 calc R
H24B H 0.6197 0.0973 -0.1347 0.033 Uiso 1 1 calc R
C25 C 0.6900(3) 0.1693(2) -0.0529(3) 0.0269(12) Uani 1 1 d .
H25A H 0.6945 0.1751 -0.1011 0.032 Uiso 1 1 calc R
H25B H 0.7420 0.1543 -0.0347 0.032 Uiso 1 1 calc R
C26 C 0.6746(3) 0.2208(2) -0.0183(3) 0.0238(11) Uani 1 1 d .
C27 C 0.6976(3) 0.2280(2) 0.0505(3) 0.0251(11) Uani 1 1 d .
H27 H 0.7238 0.2010 0.0753 0.030 Uiso 1 1 calc R
C28 C 0.6813(3) 0.2751(2) 0.0815(3) 0.0250(11) Uani 1 1 d .
H28 H 0.6969 0.2797 0.1273 0.030 Uiso 1 1 calc R
C29 C 0.6422(3) 0.3155(2) 0.0457(3) 0.0253(12) Uani 1 1 d .
H29 H 0.6323 0.3473 0.0669 0.030 Uiso 1 1 calc R
C30 C 0.6178(3) 0.3084(2) -0.0221(3) 0.0220(11) Uani 1 1 d .
C31 C 0.6344(3) 0.2613(2) -0.0541(3) 0.0254(11) Uani 1 1 d .
H31 H 0.6186 0.2568 -0.0998 0.030 Uiso 1 1 calc R
C32 C 0.5643(4) 0.3955(2) -0.0337(3) 0.0302(13) Uani 1 1 d .
H32A H 0.6181 0.4116 -0.0234 0.036 Uiso 1 1 calc R
H32B H 0.5347 0.3935 0.0077 0.036 Uiso 1 1 calc R
C33 C 0.5150(4) 0.4262(2) -0.0872(3) 0.0316(13) Uani 1 1 d .
H33A H 0.5426 0.4243 -0.1295 0.038 Uiso 1 1 calc R
H33B H 0.5132 0.4628 -0.0736 0.038 Uiso 1 1 calc R
C34 C 0.9211(5) 0.0805(2) 0.1035(3) 0.0366(15) Uani 1 1 d .
H34A H 0.9382 0.0440 0.1049 0.044 Uiso 1 1 calc R
H34B H 0.8608 0.0815 0.1040 0.044 Uiso 1 1 calc R
C35 C 0.9478(5) 0.1053(2) 0.0392(3) 0.0357(14) Uani 1 1 d .
H35A H 1.0080 0.1046 0.0377 0.043 Uiso 1 1 calc R
H35B H 0.9236 0.0870 -0.0002 0.043 Uiso 1 1 calc R
C36 C 0.9295(3) 0.1893(2) -0.0145(3) 0.0237(11) Uani 1 1 d .
C37 C 0.9752(3) 0.1748(2) -0.0694(3) 0.0253(11) Uani 1 1 d .
H37 H 1.0007 0.1421 -0.0704 0.030 Uiso 1 1 calc R
C38 C 0.9820(3) 0.2094(2) -0.1218(3) 0.0271(12) Uani 1 1 d .
H38 H 1.0126 0.1998 -0.1584 0.032 Uiso 1 1 calc R
C39 C 0.9443(3) 0.2585(2) -0.1216(3) 0.0247(11) Uani 1 1 d .
H39 H 0.9509 0.2819 -0.1570 0.030 Uiso 1 1 calc R
C40 C 0.8969(3) 0.2720(2) -0.0680(3) 0.0223(11) Uani 1 1 d .
C41 C 0.8914(3) 0.2372(2) -0.0142(3) 0.0233(11) Uani 1 1 d .
H41 H 0.8612 0.2467 0.0227 0.028 Uiso 1 1 calc R
C42 C 0.8519(3) 0.3236(2) -0.0659(3) 0.0267(12) Uani 1 1 d .
H42A H 0.8381 0.3353 -0.1119 0.032 Uiso 1 1 calc R
H42B H 0.8003 0.3188 -0.0436 0.032 Uiso 1 1 calc R
C43 C 0.8539(3) 0.4123(2) -0.0143(3) 0.0236(11) Uani 1 1 d .
H43A H 0.8061 0.4024 0.0105 0.028 Uiso 1 1 calc R
H43B H 0.8337 0.4284 -0.0566 0.028 Uiso 1 1 calc R
C44 C 0.9068(3) 0.4523(2) 0.0276(3) 0.0251(12) Uani 1 1 d .
H44A H 0.9630 0.4520 0.0123 0.030 Uiso 1 1 calc R
H44B H 0.8840 0.4871 0.0192 0.030 Uiso 1 1 calc R
C45 C 0.9118(4) 0.0949(2) 0.2273(3) 0.0301(13) Uani 1 1 d .
H45A H 0.9009 0.0575 0.2268 0.036 Uiso 1 1 calc R
H45B H 0.9460 0.1027 0.2682 0.036 Uiso 1 1 calc R
C46 C 0.8317(4) 0.1235(2) 0.2295(3) 0.0301(12) Uani 1 1 d .
H46A H 0.7973 0.1171 0.1884 0.036 Uiso 1 1 calc R
H46B H 0.8016 0.1120 0.2680 0.036 Uiso 1 1 calc R
C47 C 0.7882(3) 0.2134(2) 0.2449(3) 0.0232(11) Uani 1 1 d .
C48 C 0.7054(4) 0.1991(2) 0.2500(3) 0.0270(12) Uani 1 1 d .
H48 H 0.6887 0.1642 0.2461 0.032 Uiso 1 1 calc R
C49 C 0.6478(3) 0.2392(2) 0.2613(3) 0.0265(12) Uani 1 1 d .
H49 H 0.5923 0.2304 0.2654 0.032 Uiso 1 1 calc R
C50 C 0.6708(3) 0.2904(2) 0.2662(3) 0.0242(11) Uani 1 1 d .
H50 H 0.6312 0.3161 0.2734 0.029 Uiso 1 1 calc R
C51 C 0.7551(3) 0.3046(2) 0.2605(3) 0.0221(11) Uani 1 1 d .
C52 C 0.8133(3) 0.2654(2) 0.2494(3) 0.0229(11) Uani 1 1 d .
H52 H 0.8689 0.2741 0.2449 0.027 Uiso 1 1 calc R
C53 C 0.7826(3) 0.3611(2) 0.2655(3) 0.0255(11) Uani 1 1 d .
H53A H 0.7474 0.3798 0.2956 0.031 Uiso 1 1 calc R
H53B H 0.8393 0.3627 0.2848 0.031 Uiso 1 1 calc R
C54 C 0.8159(4) 0.4405(2) 0.1980(3) 0.0285(12) Uani 1 1 d .
H54A H 0.8678 0.4397 0.2255 0.034 Uiso 1 1 calc R
H54B H 0.7788 0.4648 0.2191 0.034 Uiso 1 1 calc R
C55 C 0.8329(3) 0.4606(2) 0.1283(3) 0.0277(12) Uani 1 1 d .
H55A H 0.7868 0.4504 0.0972 0.033 Uiso 1 1 calc R
H55B H 0.8341 0.4986 0.1299 0.033 Uiso 1 1 calc R
C56 C 1.0508(4) 0.0976(2) 0.1784(3) 0.0368(15) Uani 1 1 d .
H56A H 1.0578 0.0632 0.1990 0.044 Uiso 1 1 calc R
H56B H 1.0765 0.0970 0.1352 0.044 Uiso 1 1 calc R
C57 C 1.0936(4) 0.1374(2) 0.2232(3) 0.0330(13) Uani 1 1 d .
H57A H 1.0663 0.1401 0.2656 0.040 Uiso 1 1 calc R
H57B H 1.1511 0.1272 0.2334 0.040 Uiso 1 1 calc R
C58 C 1.1244(3) 0.2284(2) 0.2230(3) 0.0317(13) Uani 1 1 d .
C59 C 1.1570(3) 0.2283(2) 0.2899(3) 0.0314(13) Uani 1 1 d .
H59 H 1.1583 0.1975 0.3152 0.038 Uiso 1 1 calc R
C60 C 1.1870(3) 0.2739(2) 0.3180(3) 0.0327(13) Uani 1 1 d .
H60 H 1.2082 0.2739 0.3628 0.039 Uiso 1 1 calc R
C61 C 1.1867(3) 0.3201(3) 0.2811(3) 0.0364(14) Uani 1 1 d .
H61 H 1.2069 0.3508 0.3013 0.044 Uiso 1 1 calc R
C62 C 1.1566(3) 0.3205(2) 0.2146(3) 0.0323(14) Uani 1 1 d .
C63 C 1.1268(4) 0.2745(2) 0.1846(3) 0.0320(13) Uani 1 1 d .
H63 H 1.1084 0.2743 0.1391 0.038 Uiso 1 1 calc R
C64 C 1.1562(3) 0.3694(3) 0.1711(4) 0.0375(15) Uani 1 1 d .
H64A H 1.2062 0.3896 0.1823 0.045 Uiso 1 1 calc R
H64B H 1.1563 0.3595 0.1237 0.045 Uiso 1 1 calc R
C65 C 1.0653(3) 0.4437(2) 0.1285(3) 0.0246(11) Uani 1 1 d .
H65A H 1.0672 0.4276 0.0841 0.030 Uiso 1 1 calc R
H65B H 1.1093 0.4697 0.1327 0.030 Uiso 1 1 calc R
C66 C 0.9824(3) 0.4704(2) 0.1337(3) 0.0250(11) Uani 1 1 d .
H66A H 0.9726 0.4752 0.1814 0.030 Uiso 1 1 calc R
H66B H 0.9854 0.5050 0.1134 0.030 Uiso 1 1 calc R

loop_
_atom_site_aniso_label
_atom_site_aniso_U_11
_atom_site_aniso_U_22
_atom_site_aniso_U_33
_atom_site_aniso_U_23
_atom_site_aniso_U_13
_atom_site_aniso_U_12
O1 0.040(2) 0.0140(17) 0.026(2) -0.0017(15) 0.0102(17) -0.0006(15)
O2 0.028(2) 0.0194(18) 0.044(3) 0.0003(17) -0.0002(18) 0.0051(15)
O3 0.036(2) 0.026(2) 0.029(2) -0.0027(17) -0.0046(18) 0.0007(16)
O4 0.055(3) 0.0157(18) 0.023(2) -0.0017(15) 0.0077(18) 0.0083(17)
O5 0.031(2) 0.0187(18) 0.035(2) -0.0029(16) 0.0067(17) -0.0015(15)
O6 0.040(2) 0.033(2) 0.028(2) 0.0046(18) 0.0029(18) 0.0069(18)
O7 0.0204(18) 0.0263(19) 0.030(2) -0.0004(16) -0.0017(16) 0.0005(15)
O8 0.0258(19) 0.0240(19) 0.025(2) -0.0054(16) 0.0051(16) -0.0053(15)
O9 0.0281(19) 0.0250(19) 0.023(2) -0.0043(16) 0.0021(16) 0.0014(15)
O10 0.0199(18) 0.0266(19) 0.032(2) -0.0033(17) 0.0030(16) -0.0056(15)
O11 0.0220(18) 0.030(2) 0.028(2) -0.0020(17) 0.0085(16) 0.0017(15)
O12 0.028(2) 0.028(2) 0.026(2) -0.0016(16) 0.0082(16) -0.0051(16)
O13 0.027(2) 0.040(2) 0.030(2) -0.0025(18) -0.0016(17) -0.0092(17)
O14 0.031(2) 0.031(2) 0.029(2) -0.0131(18) -0.0058(17) 0.0113(17)
O15 0.0249(19) 0.030(2) 0.036(2) -0.0059(18) 0.0075(17) -0.0063(16)
O16 0.052(3) 0.032(2) 0.045(3) -0.012(2) 0.018(2) -0.007(2)
O17 0.101(5) 0.057(3) 0.043(3) 0.012(3) -0.007(3) -0.035(3)
O18 0.065(3) 0.027(2) 0.052(3) -0.016(2) -0.007(3) 0.005(2)
O19 0.029(2) 0.045(3) 0.056(3) -0.022(2) 0.012(2) -0.0064(19)
O20 0.050(2) 0.026(2) 0.032(2) -0.0041(17) 0.0110(18) 0.0054(16)
O21 0.0236(18) 0.0178(17) 0.036(2) -0.0059(16) 0.0065(16) -0.0025(14)
O22 0.050(2) 0.045(3) 0.045(3) 0.010(2) 0.006(2) 0.002(2)
O23 0.064(3) 0.041(3) 0.032(4) 0.016(3) 0.007(3) 0.002(3)
O24 0.062(4) 0.054(5) 0.037(4) 0.016(3) 0.007(3) 0.003(4)
O25 0.068(5) 0.052(8) 0.036(4) 0.016(5) -0.005(4) -0.002(5)
O26 0.071(5) 0.049(5) 0.031(4) 0.017(4) -0.004(4) 0.003(4)
O27 0.054(6) 0.038(6) 0.026(6) 0.014(5) 0.010(5) -0.003(5)
O28 0.126(6) 0.069(4) 0.086(5) -0.001(4) 0.019(5) -0.037(4)
O29 0.067(7) 0.040(7) 0.032(7) 0.017(6) 0.006(6) 0.001(6)
O30 0.061(5) 0.051(4) 0.027(5) 0.020(4) 0.006(4) 0.002(4)
OW1 0.069(7) 0.035(7) 0.026(7) 0.015(6) 0.007(6) -0.003(6)
OW2 0.063(6) 0.032(11) 0.029(5) -0.007(6) 0.014(4) -0.003(7)
OW3 0.077(6) 0.076(6) 0.047(5) 0.008(4) 0.008(4) -0.004(5)
OW4 0.069(7) 0.037(7) 0.024(7) 0.019(6) 0.007(6) -0.003(6)
N1 0.028(2) 0.016(2) 0.030(3) -0.0028(18) 0.0016(19) 0.0000(17)
N2 0.039(3) 0.014(2) 0.031(3) -0.0012(19) 0.002(2) 0.0013(18)
N3 0.025(2) 0.018(2) 0.024(2) 0.0047(18) -0.0007(18) -0.0061(17)
N4 0.020(2) 0.023(2) 0.022(2) -0.0063(18) 0.0002(17) 0.0010(17)
N5 0.027(2) 0.022(2) 0.028(3) -0.0078(19) -0.0039(19) 0.0050(18)
N6 0.043(3) 0.019(2) 0.024(2) -0.0027(19) 0.004(2) 0.009(2)
N7 0.020(2) 0.016(2) 0.031(3) -0.0032(18) 0.0028(18) -0.0028(16)
N8 0.018(2) 0.021(2) 0.032(3) 0.0000(19) 0.0099(19) -0.0001(17)
N9 0.022(2) 0.018(2) 0.031(3) 0.0066(19) 0.0036(19) 0.0010(17)
N10 0.023(2) 0.030(2) 0.026(2) 0.005(2) 0.0054(19) -0.0016(18)
N11 0.023(2) 0.018(2) 0.022(2) -0.0025(18) 0.0037(18) -0.0024(17)
N12 0.020(2) 0.018(2) 0.020(2) -0.0032(17) 0.0020(17) 0.0039(16)
N13 0.027(2) 0.016(2) 0.030(3) -0.0015(18) 0.002(2) -0.0006(17)
N14 0.030(3) 0.030(3) 0.036(3) -0.003(2) 0.002(2) -0.004(2)
N15 0.024(2) 0.017(2) 0.034(3) -0.0029(19) 0.009(2) 0.0003(17)
N16 0.029(2) 0.023(2) 0.030(3) 0.003(2) 0.006(2) 0.0028(19)
N17 0.054(5) 0.043(5) 0.021(5) -0.005(4) 0.011(4) -0.001(4)
N18 0.025(3) 0.035(4) 0.030(4) 0.005(3) -0.002(3) -0.002(3)
C1 0.025(3) 0.020(2) 0.031(3) -0.007(2) 0.001(2) 0.000(2)
C2 0.021(2) 0.027(3) 0.027(3) -0.007(2) 0.004(2) -0.006(2)
C3 0.022(3) 0.027(3) 0.031(3) -0.007(2) -0.003(2) 0.001(2)
C4 0.022(3) 0.027(3) 0.027(3) -0.007(2) -0.003(2) 0.006(2)
C5 0.024(3) 0.038(3) 0.024(3) 0.000(2) 0.000(2) 0.007(2)
C6 0.033(3) 0.045(4) 0.020(3) 0.007(3) 0.005(2) 0.012(3)
C7 0.024(3) 0.025(3) 0.032(3) 0.007(2) 0.000(2) 0.004(2)
C8 0.022(2) 0.022(3) 0.026(3) 0.000(2) 0.005(2) 0.002(2)
C9 0.025(3) 0.022(3) 0.025(3) 0.002(2) 0.002(2) 0.003(2)
C10 0.048(4) 0.015(2) 0.034(3) 0.002(2) -0.003(3) -0.003(2)
C11 0.048(4) 0.017(3) 0.037(3) 0.000(2) -0.009(3) 0.005(2)
C12 0.033(3) 0.011(2) 0.033(3) -0.003(2) -0.001(2) -0.006(2)
C13 0.029(3) 0.021(3) 0.032(3) 0.002(2) 0.005(2) 0.001(2)
C14 0.031(3) 0.022(3) 0.024(3) 0.001(2) 0.005(2) 0.000(2)
C15 0.025(3) 0.028(3) 0.025(3) -0.002(2) 0.004(2) 0.003(2)
C16 0.028(3) 0.037(3) 0.028(3) -0.002(3) 0.008(2) -0.004(2)
C17 0.028(3) 0.042(3) 0.026(3) -0.002(3) 0.004(2) 0.005(2)
C18 0.025(3) 0.028(3) 0.033(3) -0.001(2) 0.001(2) 0.007(2)
C19 0.031(3) 0.020(3) 0.025(3) 0.000(2) 0.001(2) -0.001(2)
C20 0.022(3) 0.023(3) 0.027(3) -0.004(2) 0.003(2) 0.004(2)
C21 0.035(3) 0.020(3) 0.041(4) -0.001(2) -0.004(3) 0.009(2)
C22 0.043(3) 0.015(2) 0.039(4) -0.002(2) 0.006(3) 0.005(2)
C23 0.031(3) 0.017(2) 0.036(3) 0.001(2) -0.003(2) 0.004(2)
C24 0.023(3) 0.026(3) 0.034(3) -0.013(2) 0.002(2) 0.006(2)
C25 0.023(3) 0.027(3) 0.031(3) -0.002(2) 0.003(2) 0.002(2)
C26 0.017(2) 0.026(3) 0.029(3) -0.007(2) 0.000(2) -0.005(2)
C27 0.020(2) 0.029(3) 0.026(3) 0.002(2) 0.000(2) -0.003(2)
C28 0.021(2) 0.032(3) 0.022(3) -0.003(2) -0.001(2) -0.003(2)
C29 0.024(3) 0.025(3) 0.027(3) -0.011(2) 0.006(2) -0.004(2)
C30 0.018(2) 0.025(3) 0.024(3) 0.001(2) 0.002(2) -0.0057(19)
C31 0.022(2) 0.031(3) 0.023(3) -0.007(2) 0.000(2) -0.002(2)
C32 0.035(3) 0.021(3) 0.035(3) -0.006(2) 0.002(3) -0.005(2)
C33 0.037(3) 0.016(3) 0.041(4) -0.002(2) 0.001(3) -0.005(2)
C34 0.074(5) 0.012(2) 0.024(3) -0.003(2) 0.003(3) 0.009(3)
C35 0.065(4) 0.018(3) 0.024(3) -0.001(2) 0.005(3) 0.008(3)
C36 0.025(3) 0.022(3) 0.024(3) 0.002(2) -0.001(2) -0.003(2)
C37 0.024(3) 0.026(3) 0.026(3) -0.006(2) 0.001(2) 0.006(2)
C38 0.030(3) 0.026(3) 0.025(3) -0.004(2) 0.006(2) 0.000(2)
C39 0.026(3) 0.019(2) 0.028(3) 0.003(2) -0.002(2) -0.002(2)
C40 0.017(2) 0.021(2) 0.028(3) -0.003(2) -0.005(2) -0.0017(19)
C41 0.021(2) 0.021(2) 0.028(3) -0.004(2) 0.004(2) -0.002(2)
C42 0.022(3) 0.024(3) 0.033(3) 0.007(2) -0.004(2) 0.002(2)
C43 0.025(3) 0.019(2) 0.026(3) 0.001(2) 0.004(2) 0.001(2)
C44 0.024(3) 0.018(2) 0.033(3) 0.003(2) 0.004(2) 0.003(2)
C45 0.051(4) 0.022(3) 0.018(3) 0.000(2) 0.004(3) 0.003(2)
C46 0.038(3) 0.026(3) 0.026(3) -0.006(2) 0.004(2) -0.003(2)
C47 0.029(3) 0.020(2) 0.021(3) 0.000(2) 0.004(2) -0.001(2)
C48 0.034(3) 0.024(3) 0.023(3) -0.002(2) 0.004(2) -0.006(2)
C49 0.021(2) 0.034(3) 0.026(3) -0.004(2) 0.004(2) -0.008(2)
C50 0.024(3) 0.029(3) 0.020(3) 0.000(2) 0.002(2) -0.002(2)
C51 0.026(3) 0.021(2) 0.019(3) 0.001(2) 0.001(2) 0.000(2)
C52 0.019(2) 0.025(3) 0.024(3) 0.002(2) 0.002(2) -0.002(2)
C53 0.024(3) 0.026(3) 0.027(3) -0.005(2) 0.006(2) -0.003(2)
C54 0.032(3) 0.020(3) 0.035(3) -0.007(2) 0.013(3) -0.004(2)
C55 0.029(3) 0.017(2) 0.039(3) -0.004(2) 0.013(2) 0.000(2)
C56 0.052(4) 0.026(3) 0.032(3) 0.003(3) 0.004(3) 0.018(3)
C57 0.038(3) 0.029(3) 0.032(3) 0.006(3) 0.005(3) 0.013(3)
C58 0.022(3) 0.039(3) 0.035(3) 0.006(3) 0.006(2) 0.011(2)
C59 0.022(3) 0.038(3) 0.035(3) 0.011(3) 0.008(2) 0.006(2)
C60 0.021(3) 0.046(4) 0.031(3) 0.004(3) 0.005(2) 0.003(2)
C61 0.020(3) 0.045(4) 0.045(4) 0.011(3) 0.006(3) -0.002(2)
C62 0.021(3) 0.037(3) 0.040(4) 0.014(3) 0.008(2) 0.007(2)
C63 0.029(3) 0.037(3) 0.031(3) 0.012(3) 0.004(2) 0.009(2)
C64 0.020(3) 0.048(4) 0.045(4) 0.018(3) 0.007(3) 0.005(3)
C65 0.020(2) 0.024(3) 0.030(3) 0.003(2) 0.005(2) -0.002(2)
C66 0.029(3) 0.019(2) 0.029(3) -0.001(2) 0.008(2) -0.003(2)

loop_
_atom_type_symbol
_atom_type_description
_atom_type_scat_dispersion_real
_atom_type_scat_dispersion_imag
_atom_type_scat_source
C C 0.0033 0.0016 'International Tables Vol C Tables 4.2.6.8 and 6.1.1.4'
H H 0.0000 0.0000 'International Tables Vol C Tables 4.2.6.8 and 6.1.1.4'
N N 0.0061 0.0033 'International Tables Vol C Tables 4.2.6.8 and 6.1.1.4'
O O 0.0106 0.0060 'International Tables Vol C Tables 4.2.6.8 and 6.1.1.4'

loop_
_geom_angle_atom_site_label_1
_geom_angle_atom_site_label_2
_geom_angle_atom_site_label_3
_geom_angle
C8 O1 C10 117.4(4)
C19 O2 C21 117.5(4)
C30 O3 C32 116.7(4)
C36 O4 C35 117.6(4)
C47 O5 C46 118.7(4)
C58 O6 C57 116.8(5)
C12 N1 C23 109.7(4)
C12 N1 C1 109.6(4)
C23 N1 C1 108.1(4)
C12 N1 H1 109.8
C23 N1 H1 109.8
C1 N1 H1 109.8
C22 N2 C11 110.2(4)
C22 N2 C33 111.1(5)
C11 N2 C33 111.4(5)
C14 N3 C13 114.1(4)
C14 N3 H3D 108.7
C13 N3 H3D 108.7
C14 N3 H3C 108.7
C13 N3 H3C 108.7
H3D N3 H3C 107.6
C3 N4 C2 113.8(4)
C3 N4 H4A 108.8
C2 N4 H4A 108.8
C3 N4 H4B 108.8
C2 N4 H4B 108.8
H4A N4 H4B 107.7
C25 N5 C24 113.9(4)
C25 N5 H5A 108.8
C24 N5 H5A 108.8
C25 N5 H5B 108.8
C24 N5 H5B 108.8
H5A N5 H5B 107.7
C45 N6 C56 111.4(5)
C45 N6 C34 109.6(5)
C56 N6 C34 112.2(5)
C55 N7 C44 108.9(4)
C55 N7 C66 110.1(4)
C44 N7 C66 109.2(4)
C55 N7 H7A 109.6
C44 N7 H7A 109.6
C66 N7 H7A 109.5
C53 N8 C54 113.4(4)
C53 N8 H8A 108.9
C54 N8 H8A 108.9
C53 N8 H8B 108.9
C54 N8 H8B 108.9
H8A N8 H8B 107.7
C42 N9 C43 113.0(4)
C42 N9 H9A 109.0
C43 N9 H9A 109.0
C42 N9 H9B 109.0
C43 N9 H9B 109.0
H9A N9 H9B 107.8
C65 N10 C64 113.3(4)
C65 N10 H10C 108.9
C64 N10 H10C 108.9
C65 N10 H10D 108.9
C64 N10 H10D 108.9
H10C N10 H10D 107.7
O9 N11 O8 119.7(4)
O9 N11 O7 120.5(4)
O8 N11 O7 119.8(4)
O10 N12 O11 119.7(4)
O10 N12 O12 121.1(4)
O11 N12 O12 119.1(4)
O15 N13 O14 121.9(4)
O15 N13 O13 119.9(5)
O14 N13 O13 118.2(4)
O16 N14 O18 120.7(5)
O16 N14 O17 121.7(5)
O18 N14 O17 117.5(6)
O19 N15 O20 121.9(5)
O19 N15 O21 118.6(4)
O20 N15 O21 119.5(4)
O23 N16 O24 122.3(5)
O23 N16 O22 117.0(5)
O24 N16 O22 120.5(5)
O29 N17 O30 126.6(9)
O29 N17 O28 121.3(9)
O30 N17 O28 111.9(7)
O26 N18 O25 134.7(11)
O26 N18 O27 110.4(16)
O25 N18 O27 109.8(13)
N1 C1 C2 114.4(4)
N1 C1 H1A 108.7
C2 C1 H1A 108.7
N1 C1 H1B 108.7
C2 C1 H1B 108.7
H1A C1 H1B 107.6
N4 C2 C1 112.7(4)
N4 C2 H2A 109.1
C1 C2 H2A 109.1
N4 C2 H2B 109.1
C1 C2 H2B 109.1
H2A C2 H2B 107.8
N4 C3 C4 111.5(4)
N4 C3 H3A 109.3
C4 C3 H3A 109.3
N4 C3 H3B 109.3
C4 C3 H3B 109.3
H3A C3 H3B 108.0
C9 C4 C5 119.4(5)
C9 C4 C3 119.5(5)
C5 C4 C3 121.1(5)
C6 C5 C4 119.9(5)
C6 C5 H5 120.1
C4 C5 H5 120.1
C5 C6 C7 121.2(5)
C5 C6 H6 119.4
C7 C6 H6 119.4
C8 C7 C6 118.2(5)
C8 C7 H7 120.9
C6 C7 H7 120.9
O1 C8 C7 124.0(5)
O1 C8 C9 115.4(5)
C7 C8 C9 120.7(5)
C4 C9 C8 120.5(5)
C4 C9 H9 119.7
C8 C9 H9 119.7
O1 C10 C11 107.4(5)
O1 C10 H10A 110.2
C11 C10 H10A 110.2
O1 C10 H10B 110.2
C11 C10 H10B 110.2
H10A C10 H10B 108.5
C10 C11 N2 112.3(5)
C10 C11 H11A 109.1
N2 C11 H11A 109.2
C10 C11 H11B 109.1
N2 C11 H11B 109.2
H11A C11 H11B 107.9
N1 C12 C13 114.3(4)
N1 C12 H12A 108.7
C13 C12 H12A 108.7
N1 C12 H12B 108.7
C13 C12 H12B 108.7
H12A C12 H12B 107.6
N3 C13 C12 112.4(5)
N3 C13 H13A 109.1
C12 C13 H13A 109.1
N3 C13 H13B 109.1
C12 C13 H13B 109.1
H13A C13 H13B 107.9
N3 C14 C15 111.6(4)
N3 C14 H14A 109.3
C15 C14 H14A 109.3
N3 C14 H14B 109.3
C15 C14 H14B 109.3
H14A C14 H14B 108.0
C16 C15 C20 118.9(5)
C16 C15 C14 121.6(5)
C20 C15 C14 119.4(5)
C17 C16 C15 119.5(5)
C17 C16 H16 120.2
C15 C16 H16 120.2
C18 C17 C16 121.4(5)
C18 C17 H17 119.3
C16 C17 H17 119.3
C17 C18 C19 119.5(5)
C17 C18 H18 120.2
C19 C18 H18 120.2
O2 C19 C20 115.2(5)
O2 C19 C18 124.8(5)
C20 C19 C18 120.0(5)
C19 C20 C15 120.6(5)
C19 C20 H20 119.7
C15 C20 H20 119.7
O2 C21 C22 107.3(5)
O2 C21 H21A 110.2
C22 C21 H21A 110.3
O2 C21 H21B 110.2
C22 C21 H21B 110.2
H21A C21 H21B 108.5
C21 C22 N2 113.0(5)
C21 C22 H22A 109.0
N2 C22 H22A 109.0
C21 C22 H22B 109.0
N2 C22 H22B 109.0
H22A C22 H22B 107.8
N1 C23 C24 113.9(4)
N1 C23 H23A 108.8
C24 C23 H23A 108.8
N1 C23 H23B 108.8
C24 C23 H23B 108.8
H23A C23 H23B 107.7
N5 C24 C23 111.1(4)
N5 C24 H24A 109.4
C23 C24 H24A 109.4
N5 C24 H24B 109.4
C23 C24 H24B 109.4
H24A C24 H24B 108.0
N5 C25 C26 110.4(4)
N5 C25 H25A 109.6
C26 C25 H25A 109.6
N5 C25 H25B 109.6
C26 C25 H25B 109.6
H25A C25 H25B 108.1
C31 C26 C27 119.1(5)
C31 C26 C25 120.0(5)
C27 C26 C25 120.8(5)
C28 C27 C26 119.9(5)
C28 C27 H27 120.1
C26 C27 H27 120.1
C29 C28 C27 121.0(5)
C29 C28 H28 119.5
C27 C28 H28 119.5
C28 C29 C30 119.5(5)
C28 C29 H29 120.2
C30 C29 H29 120.2
O3 C30 C29 124.8(5)
O3 C30 C31 115.0(5)
C29 C30 C31 120.1(5)
C26 C31 C30 120.4(5)
C26 C31 H31 119.8
C30 C31 H31 119.8
O3 C32 C33 105.4(5)
O3 C32 H32A 110.7
C33 C32 H32A 110.7
O3 C32 H32B 110.7
C33 C32 H32B 110.6
H32A C32 H32B 108.8
C32 C33 N2 111.7(5)
C32 C33 H33A 109.3
N2 C33 H33A 109.3
C32 C33 H33B 109.3
N2 C33 H33B 109.3
H33A C33 H33B 107.9
C35 C34 N6 111.3(5)
C35 C34 H34A 109.4
N6 C34 H34A 109.4
C35 C34 H34B 109.4
N6 C34 H34B 109.4
H34A C34 H34B 108.0
O4 C35 C34 105.3(5)
O4 C35 H35A 110.7
C34 C35 H35A 110.7
O4 C35 H35B 110.7
C34 C35 H35B 110.7
H35A C35 H35B 108.8
C41 C36 O4 115.6(5)
C41 C36 C37 119.8(5)
O4 C36 C37 124.6(5)
C38 C37 C36 119.1(5)
C38 C37 H37 120.5
C36 C37 H37 120.4
C37 C38 C39 121.6(5)
C37 C38 H38 119.2
C39 C38 H38 119.2
C40 C39 C38 119.0(5)
C40 C39 H39 120.5
C38 C39 H39 120.5
C39 C40 C41 119.2(5)
C39 C40 C42 121.8(5)
C41 C40 C42 119.0(5)
C36 C41 C40 121.2(5)
C36 C41 H41 119.4
C40 C41 H41 119.4
N9 C42 C40 112.1(4)
N9 C42 H42A 109.2
C40 C42 H42A 109.2
N9 C42 H42B 109.2
C40 C42 H42B 109.2
H42A C42 H42B 107.9
N9 C43 C44 111.6(4)
N9 C43 H43A 109.3
C44 C43 H43A 109.3
N9 C43 H43B 109.3
C44 C43 H43B 109.3
H43A C43 H43B 108.0
N7 C44 C43 113.7(4)
N7 C44 H44A 108.8
C43 C44 H44A 108.8
N7 C44 H44B 108.8
C43 C44 H44B 108.8
H44A C44 H44B 107.7
C46 C45 N6 112.8(5)
C46 C45 H45A 109.0
N6 C45 H45A 109.0
C46 C45 H45B 109.0
N6 C45 H45B 109.1
H45A C45 H45B 107.8
O5 C46 C45 106.8(5)
O5 C46 H46A 110.4
C45 C46 H46A 110.4
O5 C46 H46B 110.4
C45 C46 H46B 110.4
H46A C46 H46B 108.6
O5 C47 C52 114.6(5)
O5 C47 C48 123.8(5)
C52 C47 C48 121.5(5)
C47 C48 C49 117.6(5)
C47 C48 H48 121.2
C49 C48 H48 121.2
C50 C49 C48 122.1(5)
C50 C49 H49 118.9
C48 C49 H49 118.9
C49 C50 C51 119.8(5)
C49 C50 H50 120.1
C51 C50 H50 120.1
C52 C51 C50 119.0(5)
C52 C51 C53 119.8(5)
C50 C51 C53 121.2(5)
C47 C52 C51 119.9(5)
C47 C52 H52 120.0
C51 C52 H52 120.0
N8 C53 C51 111.3(4)
N8 C53 H53A 109.4
C51 C53 H53A 109.4
N8 C53 H53B 109.4
C51 C53 H53B 109.4
H53A C53 H53B 108.0
N8 C54 C55 113.5(5)
N8 C54 H54A 108.9
C55 C54 H54A 108.9
N8 C54 H54B 108.9
C55 C54 H54B 108.9
H54A C54 H54B 107.7
N7 C55 C54 115.6(5)
N7 C55 H55A 108.4
C54 C55 H55A 108.4
N7 C55 H55B 108.4
C54 C55 H55B 108.4
H55A C55 H55B 107.4
C57 C56 N6 112.2(5)
C57 C56 H56A 109.2
N6 C56 H56A 109.1
C57 C56 H56B 109.2
N6 C56 H56B 109.2
H56A C56 H56B 107.9
O6 C57 C56 108.1(5)
O6 C57 H57A 110.1
C56 C57 H57A 110.1
O6 C57 H57B 110.1
C56 C57 H57B 110.1
H57A C57 H57B 108.4
O6 C58 C59 125.9(5)
O6 C58 C63 114.5(5)
C59 C58 C63 119.6(6)
C60 C59 C58 119.2(6)
C60 C59 H59 120.4
C58 C59 H59 120.4
C59 C60 C61 121.4(6)
C59 C60 H60 119.3
C61 C60 H60 119.3
C62 C61 C60 120.0(6)
C62 C61 H61 120.0
C60 C61 H61 120.0
C61 C62 C63 119.8(6)
C61 C62 C64 122.6(6)
C63 C62 C64 117.6(6)
C62 C63 C58 119.9(6)
C62 C63 H63 120.1
C58 C63 H63 120.1
N10 C64 C62 111.0(5)
N10 C64 H64A 109.4
C62 C64 H64A 109.4
N10 C64 H64B 109.4
C62 C64 H64B 109.4
H64A C64 H64B 108.0
N10 C65 C66 112.4(4)
N10 C65 H65A 109.1
C66 C65 H65A 109.1
N10 C65 H65B 109.1
C66 C65 H65B 109.1
H65A C65 H65B 107.8
N7 C66 C65 115.1(4)
N7 C66 H66A 108.5
C65 C66 H66A 108.5
N7 C66 H66B 108.5
C65 C66 H66B 108.5
H66A C66 H66B 107.5

loop_
_geom_bond_atom_site_label_1
_geom_bond_atom_site_label_2
_geom_bond_distance
O1 C8 1.372(6)
O1 C10 1.423(6)
O2 C19 1.371(6)
O2 C21 1.431(6)
O3 C30 1.379(6)
O3 C32 1.426(6)
O4 C36 1.374(6)
O4 C35 1.432(6)
O5 C47 1.382(6)
O5 C46 1.432(6)
O6 C58 1.366(7)
O6 C57 1.420(7)
O7 N11 1.258(5)
O8 N11 1.254(5)
O9 N11 1.244(6)
O10 N12 1.245(5)
O11 N12 1.256(5)
O12 N12 1.258(6)
O13 N13 1.271(6)
O14 N13 1.251(6)
O15 N13 1.226(6)
O16 N14 1.232(6)
O18 N14 1.235(6)
O19 N15 1.237(6)
O20 N15 1.245(5)
O21 N15 1.268(6)
O22 N16 1.244(6)
O25 N18 1.187(10)
O26 N18 1.138(9)
O28 N17 1.313(9)
O29 N17 1.068(8)
O30 N17 1.295(8)
N1 C12 1.471(7)
N1 C23 1.473(7)
N1 C1 1.481(7)
N1 H1 0.9100
N2 C22 1.511(8)
N2 C11 1.513(8)
N2 C33 1.522(7)
N3 C14 1.487(7)
N3 C13 1.491(7)
N3 H3D 0.9000
N3 H3C 0.9000
N4 C3 1.484(7)
N4 C2 1.494(7)
N4 H4A 0.9000
N4 H4B 0.9000
N5 C25 1.472(7)
N5 C24 1.487(7)
N5 H5A 0.9000
N5 H5B 0.9000
N6 C45 1.504(7)
N6 C56 1.507(8)
N6 C34 1.536(7)
N7 C55 1.463(6)
N7 C44 1.469(7)
N7 C66 1.483(7)
N7 H7A 0.9100
N8 C53 1.495(7)
N8 C54 1.496(6)
N8 H8A 0.9000
N8 H8B 0.9000
N9 C42 1.487(7)
N9 C43 1.489(6)
N9 H9A 0.9000
N9 H9B 0.9000
N10 C65 1.500(7)
N10 C64 1.501(7)
N10 H10C 0.9000
N10 H10D 0.9000
N14 O17 1.266(7)
N16 O23 1.235(6)
N16 O24 1.236(7)
N18 O27 1.338(16)
C1 C2 1.520(8)
C1 H1A 0.9700
C1 H1B 0.9700
C2 H2A 0.9700
C2 H2B 0.9700
C3 H3A 0.9700
C3 H3B 0.9700
C4 C9 1.381(7)
C4 C5 1.404(8)
C4 C3 1.509(8)
C5 C6 1.368(9)
C5 H5 0.9300
C6 H6 0.9300
C7 C6 1.414(8)
C7 H7 0.9300
C8 C7 1.382(8)
C8 C9 1.395(7)
C9 H9 0.9300
C10 C11 1.498(9)
C10 H10A 0.9700
C10 H10B 0.9700
C11 H11A 0.9700
C11 H11B 0.9700
C12 C13 1.520(8)
C12 H12A 0.9700
C12 H12B 0.9700
C13 H13A 0.9700
C13 H13B 0.9700
C14 H14A 0.9700
C14 H14B 0.9700
C15 C16 1.396(8)
C15 C14 1.503(7)
C16 H16 0.9300
C17 C18 1.369(8)
C17 C16 1.382(8)
C17 H17 0.9300
C18 H18 0.9300
C19 C18 1.393(8)
C20 C19 1.376(7)
C20 C15 1.402(8)
C20 H20 0.9300
C21 C22 1.474(8)
C21 H21A 0.9700
C21 H21B 0.9700
C22 H22A 0.9700
C22 H22B 0.9700
C23 H23A 0.9700
C23 H23B 0.9700
C24 C23 1.553(8)
C24 H24A 0.9700
C24 H24B 0.9700
C25 H25A 0.9700
C25 H25B 0.9700
C26 C31 1.388(8)
C26 C27 1.399(8)
C26 C25 1.509(7)
C27 C28 1.381(8)
C27 H27 0.9300
C28 H28 0.9300
C29 C28 1.381(8)
C29 C30 1.385(8)
C29 H29 0.9300
C31 C30 1.391(7)
C31 H31 0.9300
C32 H32A 0.9700
C32 H32B 0.9700
C33 C32 1.504(8)
C33 H33A 0.9700
C33 H33B 0.9700
C34 C35 1.504(8)
C34 H34A 0.9700
C34 H34B 0.9700
C35 H35A 0.9700
C35 H35B 0.9700
C36 C37 1.395(8)
C37 C38 1.367(8)
C37 H37 0.9300
C38 C39 1.392(7)
C38 H38 0.9300
C39 H39 0.9300
C40 C39 1.384(8)
C40 C42 1.502(7)
C41 C36 1.367(7)
C41 C40 1.391(8)
C41 H41 0.9300
C42 H42A 0.9700
C42 H42B 0.9700
C43 C44 1.539(7)
C43 H43A 0.9700
C43 H43B 0.9700
C44 H44A 0.9700
C44 H44B 0.9700
C45 H45A 0.9700
C45 H45B 0.9700
C46 C45 1.484(8)
C46 H46A 0.9700
C46 H46B 0.9700
C47 C48 1.391(8)
C48 C49 1.406(8)
C48 H48 0.9300
C49 H49 0.9300
C50 C49 1.360(8)
C50 C51 1.414(7)
C50 H50 0.9300
C52 C47 1.386(7)
C52 C51 1.397(7)
C52 H52 0.9300
C53 C51 1.508(7)
C53 H53A 0.9700
C53 H53B 0.9700
C54 H54A 0.9700
C54 H54B 0.9700
C55 C54 1.507(8)
C55 H55A 0.9700
C55 H55B 0.9700
C56 H56A 0.9700
C56 H56B 0.9700
C57 C56 1.487(9)
C57 H57A 0.9700
C57 H57B 0.9700
C58 C59 1.393(9)
C59 H59 0.9300
C60 C59 1.364(9)
C60 C61 1.385(8)
C60 H60 0.9300
C61 H61 0.9300
C62 C61 1.373(9)
C62 C64 1.514(8)
C63 C62 1.386(9)
C63 C58 1.402(8)
C63 H63 0.9300
C64 H64A 0.9700
C64 H64B 0.9700
C65 H65A 0.9700
C65 H65B 0.9700
C66 C65 1.507(7)
C66 H66A 0.9700
C66 H66B 0.9700

loop_
_geom_torsion_atom_site_label_1
_geom_torsion_atom_site_label_2
_geom_torsion_atom_site_label_3
_geom_torsion_atom_site_label_4
_geom_torsion
C12 N1 C1 C2 79.3(5)
C23 N1 C1 C2 -161.2(4)
C3 N4 C2 C1 -178.1(4)
N1 C1 C2 N4 82.7(6)
C2 N4 C3 C4 164.7(4)
C9 C4 C3 N4 -87.9(6)
C5 C4 C3 N4 90.4(6)
C9 C4 C5 C6 -2.2(8)
C3 C4 C5 C6 179.6(5)
C4 C5 C6 C7 3.0(8)
C8 C7 C6 C5 -1.1(8)
O1 C8 C7 C6 177.5(5)
C9 C8 C7 C6 -1.6(8)
C10 O1 C8 C7 7.3(8)
C10 O1 C8 C9 -173.5(5)
C5 C4 C9 C8 -0.5(8)
C3 C4 C9 C8 177.8(5)
O1 C8 C9 C4 -176.8(5)
C7 C8 C9 C4 2.5(8)
C8 O1 C10 C11 177.4(5)
O1 C10 C11 N2 63.7(6)
C22 N2 C11 C10 -162.3(5)
C33 N2 C11 C10 73.8(6)
C23 N1 C12 C13 77.3(6)
C1 N1 C12 C13 -164.2(4)
C14 N3 C13 C12 -174.4(4)
N1 C12 C13 N3 87.6(6)
C13 N3 C14 C15 167.6(4)
C16 C15 C14 N3 90.6(6)
C20 C15 C14 N3 -88.9(6)
C19 C20 C15 C16 -0.2(8)
C19 C20 C15 C14 179.3(5)
C18 C17 C16 C15 -1.5(9)
C20 C15 C16 C17 0.7(9)
C14 C15 C16 C17 -178.8(5)
C16 C17 C18 C19 1.8(9)
O2 C19 C18 C17 179.1(5)
C20 C19 C18 C17 -1.4(9)
C21 O2 C19 C20 179.8(5)
C21 O2 C19 C18 -0.6(8)
C15 C20 C19 O2 -179.8(5)
C15 C20 C19 C18 0.6(8)
C19 O2 C21 C22 179.8(5)
O2 C21 C22 N2 61.7(6)
C11 N2 C22 C21 80.8(6)
C33 N2 C22 C21 -155.2(5)
C12 N1 C23 C24 -157.5(4)
C1 N1 C23 C24 83.1(5)
N5 C24 C23 N1 79.9(6)
C25 N5 C24 C23 -176.2(4)
C24 N5 C25 C26 166.0(5)
C31 C26 C25 N5 -92.9(6)
C27 C26 C25 N5 84.7(6)
C31 C26 C27 C28 -1.0(8)
C25 C26 C27 C28 -178.6(5)
C30 C29 C28 C27 1.0(8)
C26 C27 C28 C29 0.3(8)
C32 O3 C30 C29 9.7(7)
C32 O3 C30 C31 -172.7(5)
C28 C29 C30 O3 175.9(5)
C28 C29 C30 C31 -1.6(8)
C26 C31 C30 O3 -176.9(5)
C26 C31 C30 C29 0.9(8)
C27 C26 C31 C30 0.4(8)
C25 C26 C31 C30 178.0(5)
C30 O3 C32 C33 179.9(4)
N2 C33 C32 O3 67.1(6)
C22 N2 C33 C32 75.5(6)
C11 N2 C33 C32 -161.2(5)
C45 N6 C34 C35 162.4(5)
C56 N6 C34 C35 -73.3(6)
C36 O4 C35 C34 -175.8(5)
N6 C34 C35 O4 -60.5(7)
C40 C41 C36 O4 -179.0(5)
C40 C41 C36 C37 0.3(8)
C35 O4 C36 C41 172.3(5)
C35 O4 C36 C37 -6.9(8)
C41 C36 C37 C38 0.9(8)
O4 C36 C37 C38 -179.9(5)
C36 C37 C38 C39 -0.1(8)
C41 C40 C39 C38 3.0(8)
C42 C40 C39 C38 -177.7(5)
C37 C38 C39 C40 -1.8(8)
C36 C41 C40 C39 -2.3(8)
C36 C41 C40 C42 178.4(5)
C43 N9 C42 C40 -168.4(4)
C39 C40 C42 N9 -92.8(6)
C41 C40 C42 N9 86.6(6)
C42 N9 C43 C44 176.3(4)
C55 N7 C44 C43 -78.4(5)
C66 N7 C44 C43 161.3(4)
N9 C43 C44 N7 -84.1(5)
O5 C46 C45 N6 -63.0(6)
C56 N6 C45 C46 157.3(5)
C34 N6 C45 C46 -78.0(6)
C47 O5 C46 C45 -174.0(4)
C46 O5 C47 C52 -179.3(5)
C46 O5 C47 C48 0.9(8)
C51 C52 C47 O5 -178.5(5)
C51 C52 C47 C48 1.3(8)
O5 C47 C48 C49 178.5(5)
C52 C47 C48 C49 -1.3(8)
C51 C50 C49 C48 -0.5(8)
C47 C48 C49 C50 0.9(8)
C47 C52 C51 C50 -0.8(8)
C47 C52 C51 C53 179.9(5)
C49 C50 C51 C52 0.4(8)
C49 C50 C51 C53 179.7(5)
N8 C53 C51 C52 89.5(6)
N8 C53 C51 C50 -89.8(6)
C54 N8 C53 C51 -171.7(4)
C53 N8 C54 C55 164.1(4)
N7 C55 C54 N8 -82.3(6)
C44 N7 C55 C54 164.2(4)
C66 N7 C55 C54 -76.1(6)
O6 C57 C56 N6 -65.1(6)
C45 N6 C56 C57 -75.8(6)
C34 N6 C56 C57 160.9(5)
C58 O6 C57 C56 178.0(5)
C57 O6 C58 C59 -4.5(8)
C57 O6 C58 C63 174.1(5)
C62 C63 C58 O6 177.1(5)
C62 C63 C58 C59 -4.2(8)
C61 C60 C59 C58 -0.8(8)
O6 C58 C59 C60 -178.2(5)
C63 C58 C59 C60 3.3(8)
C63 C62 C61 C60 -0.2(8)
C64 C62 C61 C60 -178.7(5)
C59 C60 C61 C62 -0.7(9)
C58 C63 C62 C61 2.7(8)
C58 C63 C62 C64 -178.8(5)
C65 N10 C64 C62 -165.2(5)
C61 C62 C64 N10 -83.9(7)
C63 C62 C64 N10 97.6(6)
C64 N10 C65 C66 170.5(5)
N7 C66 C65 N10 -83.2(6)
C55 N7 C66 C65 160.2(5)
C44 N7 C66 C65 -80.3(5)
